data_8105756
loop_
_publ_author_name
'Feng, Xuan'
'Yang, Zhannan'
'Li, Xin-Hua'

_publ_section_title
;
 Crystal structure of
 dichlorido-([2,2&#x2032;:6&#x2032;,2&#x2032;&#x2032;-terpyridine]-4&#x2032;-carboxylic
 acid-\k3 N,N&#x2032;,N&#x2032;&#x2032;)copper(II) monohydrate,
 C16H13Cl2CuN3O3
;
_journal_issue 3
_journal_name_full 'Zeitschrift f\"ur Kristallographie - New Crystal Structures'
_journal_page_first 483
_journal_page_last 484
_journal_paper_doi 10.1515/ncrs-2018-0487
_journal_volume 234
_journal_year 2019
_chemical_formula_moiety 'C16 H11 Cl2 Cu N3 O2, H2 O'
_chemical_formula_sum 'C16 H13 Cl2 Cu N3 O3'
_chemical_formula_weight 429.73
_space_group_crystal_system monoclinic
_space_group_IT_number 14
_space_group_name_Hall '-P 2ybc'
_space_group_name_H-M_alt 'P 1 21/c 1'
_atom_sites_solution_hydrogens mixed
_atom_sites_solution_primary SHELXT
_atom_sites_solution_secondary difmap
_cell_angle_alpha 90
_cell_angle_beta 98.1940(10)
_cell_angle_gamma 90
_cell_formula_units_Z 4
_cell_length_a 11.2656(9)
_cell_length_b 17.1737(14)
_cell_length_c 8.7774(7)
_cell_measurement_reflns_used 4948
_cell_measurement_temperature 296(2)
_cell_measurement_theta_max 23.30
_cell_measurement_theta_min 1.41
_cell_volume 1680.8(2)
_computing_cell_refinement 'CrysAlis^Pro^, Ver. 38.43 [1]'
_computing_data_collection 'CrysAlis^Pro^, Ver. 38.43 [1]'
_computing_data_reduction 'CrysAlis^Pro^, Ver. 38.43 [1]'
_computing_molecular_graphics 'Diamond 4.0 [4]'
_computing_publication_material 'SHELXL-2014/7 (Sheldrick, 2014)'
_computing_structure_refinement 'SHELXL-2014/7 (Sheldrick, 2014)'
_computing_structure_solution 'SHELXT  [2]'
_diffrn_ambient_temperature 296(2)
_diffrn_measured_fraction_theta_full 0.995
_diffrn_measured_fraction_theta_max 0.995
_diffrn_measurement_device_type 'Xcalibur, Eos'
_diffrn_measurement_method '\w scans'
_diffrn_radiation_type MoK\a
_diffrn_radiation_wavelength 0.71073
_diffrn_reflns_av_R_equivalents 0.0163
_diffrn_reflns_av_unetI/netI 0.0169
_diffrn_reflns_Laue_measured_fraction_full 0.995
_diffrn_reflns_Laue_measured_fraction_max 0.995
_diffrn_reflns_limit_h_max 14
_diffrn_reflns_limit_h_min -13
_diffrn_reflns_limit_k_max 22
_diffrn_reflns_limit_k_min -22
_diffrn_reflns_limit_l_max 11
_diffrn_reflns_limit_l_min -10
_diffrn_reflns_number 14547
_diffrn_reflns_point_group_measured_fraction_full 0.995
_diffrn_reflns_point_group_measured_fraction_max 0.995
_diffrn_reflns_theta_full 27.500
_diffrn_reflns_theta_max 27.500
_diffrn_reflns_theta_min 1.826
_diffrn_source 'Enhance (Mo) X-ray Source'
_diffrn_standards_interval_count 0
_diffrn_standards_interval_time 0
_diffrn_standards_number 0
_exptl_absorpt_coefficient_mu 1.638
_exptl_absorpt_correction_T_max 0.873
_exptl_absorpt_correction_T_min 0.825
_exptl_absorpt_correction_type analytical
_exptl_absorpt_process_details
;
CrysAlisPro, Agilent Technologies, Version 1.171.37.35.
Analytical numeric absorption correction using a multifaceted crystal
model based on expressions derived by R.C. Clark & J.S. Reid.
(Clark, R. C. & Reid, J. S. (1995). Acta Cryst. A51, 887-897)
;
_exptl_crystal_colour blue
_exptl_crystal_density_diffrn 1.698
_exptl_crystal_description prism
_exptl_crystal_F_000 868
_exptl_crystal_size_max 0.17
_exptl_crystal_size_mid 0.10
_exptl_crystal_size_min 0.08
_refine_diff_density_max 0.290
_refine_diff_density_min -0.541
_refine_diff_density_rms 0.097
_refine_ls_extinction_coef .
_refine_ls_extinction_method none
_refine_ls_goodness_of_fit_ref 1.070
_refine_ls_hydrogen_treatment mixed
_refine_ls_matrix_type full
_refine_ls_number_parameters 235
_refine_ls_number_reflns 3839
_refine_ls_number_restraints 0
_refine_ls_restrained_S_all 1.070
_refine_ls_R_factor_all 0.0306
_refine_ls_R_factor_gt 0.0270
_refine_ls_shift/su_max 0.003
_refine_ls_shift/su_mean 0.000
_refine_ls_structure_factor_coef Fsqd
_refine_ls_weighting_details 'w=1/[\s^2^(Fo^2^)+(0.0512P)^2^+0.5559P] where P=(Fo^2^+2Fc^2^)/3'
_refine_ls_weighting_scheme calc
_refine_ls_wR_factor_gt 0.0822
_refine_ls_wR_factor_ref 0.0852
_reflns_Friedel_coverage 0.000
_reflns_Friedel_fraction_full 1.000
_reflns_Friedel_fraction_max 1.000
_reflns_number_gt 3463
_reflns_number_total 3839
_reflns_threshold_expression 'I > 2\s(I)'
_cod_data_source_file suppl_ncrs-2018-0487_suppl.cif
_cod_data_source_block lxh
_cod_original_sg_symbol_H-M 'P 21/c'
_cod_database_code 8105756
_shelx_space_group_comment
;
The symmetry employed for this shelxl refinement is uniquely defined
by the following loop, which should always be used as a source of
symmetry information in preference to the above space-group names.
They are only intended as comments.
;

loop_
_space_group_symop_operation_xyz
'x, y, z'
'-x, y+1/2, -z+1/2'
'-x, -y, -z'
'x, -y-1/2, z-1/2'

loop_
_atom_site_label
_atom_site_type_symbol
_atom_site_fract_x
_atom_site_fract_y
_atom_site_fract_z
_atom_site_U_iso_or_equiv
_atom_site_adp_type
_atom_site_occupancy
_atom_site_site_symmetry_order
_atom_site_calc_flag
_atom_site_refinement_flags_posn
_atom_site_refinement_flags_adp
_atom_site_refinement_flags_occupancy
_atom_site_disorder_assembly
_atom_site_disorder_group
Cu1 Cu 0.16672(2) 1.09262(2) 0.13287(2) 0.03103(9) Uani 1 1 d . . . . .
Cl1 Cl 0.33574(5) 1.08193(4) 0.36544(6) 0.05482(16) Uani 1 1 d . . . . .
Cl2 Cl 0.08334(5) 1.20762(3) 0.14948(8) 0.05512(15) Uani 1 1 d . . . . .
C1 C 0.31522(18) 0.76387(11) -0.0491(3) 0.0440(4) Uani 1 1 d . . . . .
C2 C 0.27113(16) 0.84287(10) -0.0093(2) 0.0370(4) Uani 1 1 d . . . . .
C3 C 0.32586(17) 0.90745(10) -0.0662(2) 0.0364(4) Uani 1 1 d . . . . .
H3 H 0.3847 0.9014 -0.1296 0.044 Uiso 1 1 calc R U . . .
C4 C 0.28999(15) 0.98094(10) -0.02534(19) 0.0314(3) Uani 1 1 d . . . . .
C5 C 0.18234(15) 0.85196(10) 0.0826(2) 0.0361(4) Uani 1 1 d . . . . .
H5 H 0.1452 0.8089 0.1195 0.043 Uiso 1 1 calc R U . . .
C6 C 0.14975(15) 0.92735(10) 0.11862(19) 0.0316(3) Uani 1 1 d . . . . .
C7 C 0.05494(15) 0.94975(10) 0.20985(19) 0.0326(3) Uani 1 1 d . . . . .
C8 C -0.01780(18) 0.89724(12) 0.2720(2) 0.0423(4) Uani 1 1 d . . . . .
H8 H -0.0072 0.8439 0.2610 0.051 Uiso 1 1 calc R U . . .
C9 C -0.10668(18) 0.92542(14) 0.3510(2) 0.0463(4) Uani 1 1 d . . . . .
H9 H -0.1564 0.8912 0.3944 0.056 Uiso 1 1 calc R U . . .
C10 C -0.12060(17) 1.00401(14) 0.3645(2) 0.0448(4) Uani 1 1 d . . . . .
H10 H -0.1807 1.0239 0.4158 0.054 Uiso 1 1 calc R U . . .
C11 C -0.04455(16) 1.05368(12) 0.3014(2) 0.0387(4) Uani 1 1 d . . . . .
H11 H -0.0540 1.1071 0.3120 0.046 Uiso 1 1 calc R U . . .
C12 C 0.33389(15) 1.05633(10) -0.07503(19) 0.0325(3) Uani 1 1 d . . . . .
C13 C 0.41556(18) 1.06408(12) -0.1771(2) 0.0416(4) Uani 1 1 d . . . . .
H13 H 0.4512 1.0204 -0.2141 0.050 Uiso 1 1 calc R U . . .
C14 C 0.4437(2) 1.13852(13) -0.2238(2) 0.0488(5) Uani 1 1 d . . . . .
H14 H 0.4980 1.1452 -0.2932 0.059 Uiso 1 1 calc R U . . .
C15 C 0.3906(2) 1.20191(12) -0.1665(2) 0.0483(5) Uani 1 1 d . . . . .
H15 H 0.4082 1.2520 -0.1968 0.058 Uiso 1 1 calc R U . . .
C16 C 0.31058(19) 1.19028(11) -0.0629(2) 0.0421(4) Uani 1 1 d . . . . .
H16 H 0.2752 1.2334 -0.0236 0.050 Uiso 1 1 calc R U . . .
H3A H 0.371(3) 0.5439(19) -0.029(4) 0.070(10) Uiso 1 1 d . . . . .
H3B H 0.452(3) 0.5885(16) 0.048(4) 0.070(10) Uiso 1 1 d . . . . .
N1 N 0.28235(13) 1.11922(8) -0.01741(16) 0.0336(3) Uani 1 1 d . . . . .
N2 N 0.20448(12) 0.98849(8) 0.06516(16) 0.0296(3) Uani 1 1 d . . . . .
N3 N 0.04220(13) 1.02771(8) 0.22544(16) 0.0324(3) Uani 1 1 d . . . . .
O1 O 0.39360(19) 0.75584(10) -0.1263(3) 0.0760(6) Uani 1 1 d . . . . .
O2 O 0.26117(15) 0.70681(8) 0.0120(2) 0.0638(5) Uani 1 1 d . . . . .
H2 H 0.3000 0.6666 0.0084 0.096 Uiso 1 1 calc R U . . .
O3 O 0.38436(18) 0.57925(10) 0.0222(3) 0.0667(6) Uani 1 1 d . . . . .

loop_
_atom_site_aniso_label
_atom_site_aniso_U_11
_atom_site_aniso_U_22
_atom_site_aniso_U_33
_atom_site_aniso_U_23
_atom_site_aniso_U_13
_atom_site_aniso_U_12
Cu1 0.03607(13) 0.02032(12) 0.03751(14) -0.00228(7) 0.00810(9) 0.00196(7)
Cl1 0.0559(3) 0.0542(3) 0.0489(3) 0.0091(2) -0.0112(2) -0.0109(2)
Cl2 0.0588(3) 0.0252(2) 0.0840(4) -0.0055(2) 0.0195(3) 0.00957(19)
C1 0.0451(10) 0.0287(9) 0.0577(12) -0.0072(8) 0.0055(8) 0.0062(7)
C2 0.0385(8) 0.0262(8) 0.0447(9) -0.0058(7) 0.0003(7) 0.0063(7)
C3 0.0364(9) 0.0317(9) 0.0419(10) -0.0047(7) 0.0078(7) 0.0047(6)
C4 0.0322(8) 0.0280(8) 0.0337(8) -0.0028(6) 0.0041(6) 0.0009(6)
C5 0.0374(8) 0.0222(8) 0.0482(10) 0.0001(7) 0.0043(7) 0.0002(6)
C6 0.0329(8) 0.0238(7) 0.0375(8) -0.0007(6) 0.0028(6) -0.0001(6)
C7 0.0329(8) 0.0281(8) 0.0369(8) -0.0004(6) 0.0045(6) -0.0011(6)
C8 0.0414(10) 0.0362(9) 0.0500(11) 0.0015(8) 0.0091(8) -0.0062(7)
C9 0.0372(9) 0.0557(12) 0.0472(11) 0.0040(9) 0.0098(8) -0.0088(8)
C10 0.0310(9) 0.0620(13) 0.0423(10) -0.0024(9) 0.0081(7) 0.0044(8)
C11 0.0349(8) 0.0419(10) 0.0397(9) -0.0022(7) 0.0069(7) 0.0076(7)
C12 0.0349(8) 0.0301(8) 0.0319(8) -0.0018(6) 0.0034(6) -0.0019(6)
C13 0.0431(10) 0.0418(10) 0.0413(10) -0.0056(8) 0.0116(8) -0.0054(8)
C14 0.0535(11) 0.0504(12) 0.0450(10) 0.0011(9) 0.0155(9) -0.0145(9)
C15 0.0593(12) 0.0370(10) 0.0489(11) 0.0077(8) 0.0083(9) -0.0133(9)
C16 0.0539(11) 0.0282(8) 0.0443(10) 0.0028(7) 0.0076(8) -0.0039(8)
N1 0.0405(7) 0.0265(7) 0.0341(7) -0.0004(5) 0.0060(6) -0.0013(6)
N2 0.0329(7) 0.0209(6) 0.0354(7) -0.0021(5) 0.0057(5) -0.0002(5)
N3 0.0324(7) 0.0295(7) 0.0353(7) -0.0003(6) 0.0048(5) 0.0028(5)
O1 0.0950(14) 0.0391(9) 0.1062(15) -0.0049(9) 0.0563(12) 0.0155(9)
O2 0.0628(10) 0.0260(7) 0.1083(14) -0.0027(8) 0.0316(10) 0.0080(6)
O3 0.0492(10) 0.0303(8) 0.1242(18) -0.0011(9) 0.0252(11) 0.0064(7)

loop_
_atom_type_symbol
_atom_type_description
_atom_type_scat_dispersion_real
_atom_type_scat_dispersion_imag
_atom_type_scat_source
C C 0.0033 0.0016 'International Tables Vol C Tables 4.2.6.8 and 6.1.1.4'
H H 0.0000 0.0000 'International Tables Vol C Tables 4.2.6.8 and 6.1.1.4'
N N 0.0061 0.0033 'International Tables Vol C Tables 4.2.6.8 and 6.1.1.4'
O O 0.0106 0.0060 'International Tables Vol C Tables 4.2.6.8 and 6.1.1.4'
Cl Cl 0.1484 0.1585 'International Tables Vol C Tables 4.2.6.8 and 6.1.1.4'
Cu Cu 0.3201 1.2651 'International Tables Vol C Tables 4.2.6.8 and 6.1.1.4'

loop_
_geom_angle_atom_site_label_1
_geom_angle_atom_site_label_2
_geom_angle_atom_site_label_3
_geom_angle
_geom_angle_site_symmetry_1
_geom_angle_site_symmetry_3
N2 Cu1 N1 79.67(6) . .
N2 Cu1 N3 79.24(6) . .
N1 Cu1 N3 156.61(6) . .
N2 Cu1 Cl2 163.07(4) . .
N1 Cu1 Cl2 99.23(5) . .
N3 Cu1 Cl2 98.00(4) . .
N2 Cu1 Cl1 90.43(4) . .
N1 Cu1 Cl1 93.45(4) . .
N3 Cu1 Cl1 96.71(4) . .
Cl2 Cu1 Cl1 106.50(2) . .
O1 C1 O2 124.78(18) . .
O1 C1 C2 122.08(19) . .
O2 C1 C2 113.12(17) . .
C5 C2 C3 120.88(16) . .
C5 C2 C1 121.92(17) . .
C3 C2 C1 117.19(17) . .
C4 C3 C2 118.07(17) . .
C4 C3 H3 121.0 . .
C2 C3 H3 121.0 . .
N2 C4 C3 120.12(16) . .
N2 C4 C12 112.99(14) . .
C3 C4 C12 126.87(16) . .
C2 C5 C6 118.28(16) . .
C2 C5 H5 120.9 . .
C6 C5 H5 120.9 . .
N2 C6 C5 120.02(16) . .
N2 C6 C7 113.08(15) . .
C5 C6 C7 126.88(16) . .
N3 C7 C8 121.82(17) . .
N3 C7 C6 114.08(15) . .
C8 C7 C6 124.08(17) . .
C7 C8 C9 118.79(19) . .
C7 C8 H8 120.6 . .
C9 C8 H8 120.6 . .
C10 C9 C8 119.30(19) . .
C10 C9 H9 120.3 . .
C8 C9 H9 120.3 . .
C9 C10 C11 119.36(18) . .
C9 C10 H10 120.3 . .
C11 C10 H10 120.3 . .
N3 C11 C10 122.29(19) . .
N3 C11 H11 118.9 . .
C10 C11 H11 118.9 . .
N1 C12 C13 121.71(17) . .
N1 C12 C4 114.15(15) . .
C13 C12 C4 124.06(17) . .
C12 C13 C14 118.74(19) . .
C12 C13 H13 120.6 . .
C14 C13 H13 120.6 . .
C15 C14 C13 119.40(19) . .
C15 C14 H14 120.3 . .
C13 C14 H14 120.3 . .
C14 C15 C16 119.05(18) . .
C14 C15 H15 120.5 . .
C16 C15 H15 120.5 . .
N1 C16 C15 122.24(18) . .
N1 C16 H16 118.9 . .
C15 C16 H16 118.9 . .
C16 N1 C12 118.85(16) . .
C16 N1 Cu1 126.92(13) . .
C12 N1 Cu1 114.23(12) . .
C6 N2 C4 122.63(14) . .
C6 N2 Cu1 118.81(12) . .
C4 N2 Cu1 118.42(11) . .
C11 N3 C7 118.42(16) . .
C11 N3 Cu1 127.40(13) . .
C7 N3 Cu1 114.14(11) . .
C1 O2 H2 109.5 . .
H3A O3 H3B 116(3) . .

loop_
_geom_bond_atom_site_label_1
_geom_bond_atom_site_label_2
_geom_bond_distance
_geom_bond_site_symmetry_2
Cu1 N2 1.9504(13) .
Cu1 N1 2.0335(15) .
Cu1 N3 2.0484(15) .
Cu1 Cl2 2.2008(5) .
Cu1 Cl1 2.5920(6) .
C1 O1 1.195(3) .
C1 O2 1.308(3) .
C1 C2 1.503(2) .
C2 C5 1.380(3) .
C2 C3 1.395(3) .
C3 C4 1.388(2) .
C3 H3 0.9300 .
C4 N2 1.339(2) .
C4 C12 1.474(2) .
C5 C6 1.395(2) .
C5 H5 0.9300 .
C6 N2 1.336(2) .
C6 C7 1.474(2) .
C7 N3 1.355(2) .
C7 C8 1.382(3) .
C8 C9 1.384(3) .
C8 H8 0.9300 .
C9 C10 1.366(3) .
C9 H9 0.9300 .
C10 C11 1.380(3) .
C10 H10 0.9300 .
C11 N3 1.336(2) .
C11 H11 0.9300 .
C12 N1 1.358(2) .
C12 C13 1.379(3) .
C13 C14 1.393(3) .
C13 H13 0.9300 .
C14 C15 1.372(3) .
C14 H14 0.9300 .
C15 C16 1.383(3) .
C15 H15 0.9300 .
C16 N1 1.336(2) .
C16 H16 0.9300 .
O2 H2 0.8200 .
O3 H3A 0.75(3) .
O3 H3B 0.77(3) .
